data_7155391
loop_
_publ_author_name
'Hewage, Nisansala'
'Zeller, Matthias'
'Br\"uckner, Christian'

_publ_section_title
;
 Oxidations of chromene-annulated chlorins.
;
_journal_issue 2
_journal_name_full 'Organic &amp; biomolecular chemistry'
_journal_page_first 396
_journal_page_last 407
_journal_paper_doi 10.1039/c6ob02395a
_journal_volume 15
_journal_year 2017
_chemical_formula_sum 'C43 H9 F19 N4 O3'
_chemical_formula_weight 990.54
_space_group_crystal_system monoclinic
_space_group_IT_number 12
_space_group_name_Hall '-I 2y'
_space_group_name_H-M_alt 'I 1 2/m 1'
_atom_sites_solution_hydrogens mixed
_atom_sites_solution_primary direct
_atom_sites_solution_secondary difmap
_audit_creation_method SHELXL-2014/7
_audit_update_record
;
2016-09-17 deposited with the CCDC.
2016-11-29 downloaded from the CCDC.
;
_cell_angle_alpha 90
_cell_angle_beta 90.167(4)
_cell_angle_gamma 90
_cell_formula_units_Z 2
_cell_length_a 7.5252(7)
_cell_length_b 24.2334(17)
_cell_length_c 15.7891(16)
_cell_measurement_reflns_used 4302
_cell_measurement_temperature 100(2)
_cell_measurement_theta_max 66.1363
_cell_measurement_theta_min 3.3408
_cell_volume 2879.3(4)
_computing_cell_refinement 'SAINT V8.34A (Bruker, 2014)'
_computing_data_collection 'Apex2 v2014.11 (Bruker, 2014)'
_computing_data_reduction 'SAINT V8.34A (Bruker, 2014)'
_computing_structure_refinement
;  
SHELXL-2014/7 (Sheldrick, 2014), 
SHELXLE Rev714 (H\"ubschle et al., 2011)
;
_computing_structure_solution 'SHELXS-97 (Sheldrick, 2008)'
_diffrn_ambient_temperature 100(2)
_diffrn_measured_fraction_theta_full 0.986
_diffrn_measured_fraction_theta_max 0.986
_diffrn_measurement_device_type 'Bruker AXS X8 Prospector CCD diffractometer'
_diffrn_measurement_method 'omega and phi scans'
_diffrn_radiation_monochromator 'laterally graded multilayer (Goebel) mirror'
_diffrn_radiation_type CuK\a
_diffrn_radiation_wavelength 1.54178
_diffrn_reflns_av_R_equivalents 0.0680
_diffrn_reflns_av_unetI/netI 0.0816
_diffrn_reflns_Laue_measured_fraction_full 0.986
_diffrn_reflns_Laue_measured_fraction_max 0.986
_diffrn_reflns_limit_h_max 8
_diffrn_reflns_limit_h_min -8
_diffrn_reflns_limit_k_max 26
_diffrn_reflns_limit_k_min -28
_diffrn_reflns_limit_l_max 18
_diffrn_reflns_limit_l_min -18
_diffrn_reflns_number 7917
_diffrn_reflns_point_group_measured_fraction_full 0.986
_diffrn_reflns_point_group_measured_fraction_max 0.986
_diffrn_reflns_theta_full 66.395
_diffrn_reflns_theta_max 66.395
_diffrn_reflns_theta_min 3.341
_diffrn_source 'I-mu-S microsource X-ray tube'
_exptl_absorpt_coefficient_mu 1.038
_exptl_absorpt_correction_T_max 0.7528
_exptl_absorpt_correction_T_min 0.5641
_exptl_absorpt_correction_type multi-scan
_exptl_absorpt_process_details 'Apex2 v2014.11 (Bruker, 2014)'
_exptl_crystal_colour black
_exptl_crystal_density_diffrn 1.143
_exptl_crystal_description plate
_exptl_crystal_F_000 980
_exptl_crystal_size_max 0.370
_exptl_crystal_size_mid 0.200
_exptl_crystal_size_min 0.040
_refine_diff_density_max 0.509
_refine_diff_density_min -0.361
_refine_diff_density_rms 0.109
_refine_ls_extinction_method none
_refine_ls_goodness_of_fit_ref 1.477
_refine_ls_hydrogen_treatment constr
_refine_ls_matrix_type full
_refine_ls_number_parameters 248
_refine_ls_number_reflns 2436
_refine_ls_number_restraints 526
_refine_ls_restrained_S_all 1.387
_refine_ls_R_factor_all 0.1481
_refine_ls_R_factor_gt 0.1288
_refine_ls_shift/su_max 0.000
_refine_ls_shift/su_mean 0.000
_refine_ls_structure_factor_coef Fsqd
_refine_ls_weighting_details 'w=1/[\s^2^(Fo^2^)+(0.2300P)^2^] where P=(Fo^2^+2Fc^2^)/3'
_refine_ls_weighting_scheme calc
_refine_ls_wR_factor_gt 0.3683
_refine_ls_wR_factor_ref 0.3961
_reflns_Friedel_coverage 0.000
_reflns_number_gt 1901
_reflns_number_total 2436
_reflns_threshold_expression 'I > 2\s(I)'
_cod_data_source_file c6ob02395a2.cif
_cod_data_source_block i2m_sq
_cod_depositor_comments
;
 Updating space group information.

 Antanas Vaitkus,
 2018-07-22

 Adding full bibliography for 7155391--7155393.cif.
;
_cod_original_sg_symbol_H-M 'I 2/m'
_cod_database_code 7155391
_shelx_shelxl_version_number 2014/7
_shelx_space_group_comment
;
The symmetry employed for this shelxl refinement is uniquely defined
by the following loop, which should always be used as a source of
symmetry information in preference to the above space-group names.
They are only intended as comments.
;

loop_
_space_group_symop_id
_space_group_symop_operation_xyz
1 'x, y, z'
2 '-x, y, -z'
3 'x+1/2, y+1/2, z+1/2'
4 '-x+1/2, y+1/2, -z+1/2'
5 '-x, -y, -z'
6 'x, -y, z'
7 '-x+1/2, -y+1/2, -z+1/2'
8 'x+1/2, -y+1/2, z+1/2'

loop_
_atom_site_label
_atom_site_type_symbol
_atom_site_fract_x
_atom_site_fract_y
_atom_site_fract_z
_atom_site_U_iso_or_equiv
_atom_site_adp_type
_atom_site_occupancy
_atom_site_site_symmetry_order
_atom_site_calc_flag
_atom_site_refinement_flags_posn
_atom_site_refinement_flags_adp
_atom_site_refinement_flags_occupancy
_atom_site_disorder_assembly
_atom_site_disorder_group
C1 C 0.4997(14) 0.17476(19) 0.4567(4) 0.0531(18) Uani 1 1 d . . . . .
H1 H 0.5027 0.2064 0.4212 0.064 Uiso 1 1 calc R U . . .
C2 C 0.4936(11) 0.11850(18) 0.4292(3) 0.0420(14) Uani 1 1 d . . . . .
C3 C 0.4849(11) 0.10022(18) 0.3460(3) 0.0407(15) Uani 1 1 d . . . . .
C4 C 0.4934(11) 0.04452(18) 0.3210(3) 0.0395(13) Uani 1 1 d . . . . .
O1 O 0.497(6) 0.0497(8) 0.1677(11) 0.139(17) Uani 0.25 1 d D . P A 2
C5 C 0.4839(12) 0.0282(2) 0.2343(3) 0.0594(18) Uani 0.25 1 d . . P A 2
O2 O 0.4839(12) 0.0282(2) 0.2343(3) 0.0594(18) Uani 0.25 1 d . . P A 2
C5B C 0.4839(12) 0.0282(2) 0.2343(3) 0.0594(18) Uani 0.5 1 d . . P A 1
H5B H 0.4787 0.0518 0.1862 0.071 Uiso 0.5 1 calc R U P A 1
C6 C 0.4692(8) 0.1439(2) 0.2793(4) 0.0302(16) Uani 0.75 1 d DG U P B 1
C7 C 0.3025(7) 0.1602(3) 0.2505(4) 0.052(2) Uani 0.75 1 d DG U P B 1
C8 C 0.2881(7) 0.1996(3) 0.1869(4) 0.052(2) Uani 0.75 1 d DG U P B 1
C9 C 0.4403(8) 0.2227(2) 0.1521(4) 0.048(2) Uani 0.75 1 d DG U P B 1
C10 C 0.6070(7) 0.2064(3) 0.1809(4) 0.053(2) Uani 0.75 1 d DG U P B 1
C11 C 0.6214(6) 0.1670(2) 0.2445(4) 0.048(2) Uani 0.75 1 d DG U P B 1
F1 F 0.1510(11) 0.1404(4) 0.2823(6) 0.093(3) Uani 0.75 1 d D U P B 1
F2 F 0.1218(12) 0.2142(3) 0.1598(6) 0.105(3) Uani 0.75 1 d D U P B 1
F3 F 0.4224(13) 0.2602(3) 0.0883(5) 0.092(3) Uani 0.75 1 d D U P B 1
F4 F 0.7485(13) 0.2293(4) 0.1475(6) 0.103(3) Uani 0.75 1 d D U P B 1
F5 F 0.7785(11) 0.1524(4) 0.2717(6) 0.086(3) Uani 0.75 1 d D U P B 1
C6B C 0.558(3) 0.1403(9) 0.2743(16) 0.038(4) Uani 0.25 1 d D U P B 2
C7B C 0.413(3) 0.1656(10) 0.2380(16) 0.049(4) Uani 0.25 1 d D U P B 2
C8B C 0.429(3) 0.2019(11) 0.1703(18) 0.056(4) Uani 0.25 1 d D U P B 2
C9B C 0.596(2) 0.2190(11) 0.1456(16) 0.050(4) Uani 0.25 1 d D U P B 2
C10B C 0.748(2) 0.1974(11) 0.1875(16) 0.053(4) Uani 0.25 1 d D U P B 2
C11B C 0.727(3) 0.1598(14) 0.253(2) 0.050(5) Uani 0.25 1 d D U P B 2
O1B O 0.244(3) 0.1486(14) 0.252(2) 0.093(3) Uani 0.25 1 d D U P B 2
H1B H 0.2441 0.1141 0.2461 0.139 Uiso 0.25 1 d DR U P B 2
F2B F 0.282(3) 0.2288(9) 0.1414(15) 0.085(5) Uani 0.25 1 d D U P B 2
F3B F 0.616(3) 0.2575(7) 0.0862(11) 0.070(4) Uani 0.25 1 d D U P B 2
F4B F 0.906(3) 0.2146(9) 0.1626(13) 0.082(6) Uani 0.25 1 d D U P B 2
F5B F 0.861(3) 0.1346(9) 0.2872(14) 0.071(6) Uani 0.25 1 d D U P B 2
N1 N 0.5000 0.0866(2) 0.5000 0.0311(13) Uani 1 2 d S T P . .
H1A H 0.5000 0.0502 0.5000 0.037 Uiso 1 2 calc R U P . .
N2 N 0.4981(10) 0.0000 0.3730(3) 0.0313(13) Uani 1 2 d S T P A .

loop_
_atom_site_aniso_label
_atom_site_aniso_U_11
_atom_site_aniso_U_22
_atom_site_aniso_U_33
_atom_site_aniso_U_23
_atom_site_aniso_U_13
_atom_site_aniso_U_12
C1 0.099(5) 0.026(2) 0.034(3) 0.0048(19) -0.007(4) -0.007(4)
C2 0.063(4) 0.026(2) 0.037(2) 0.0042(19) -0.001(4) -0.002(3)
C3 0.070(4) 0.026(2) 0.026(2) 0.0080(18) -0.006(3) -0.007(3)
C4 0.056(3) 0.025(2) 0.037(2) -0.0019(18) -0.007(4) 0.002(3)
O1 0.32(5) 0.044(9) 0.050(11) 0.020(9) -0.07(2) -0.05(2)
C5 0.105(5) 0.041(2) 0.032(3) 0.005(2) -0.007(3) -0.003(4)
O2 0.105(5) 0.041(2) 0.032(3) 0.005(2) -0.007(3) -0.003(4)
C5B 0.105(5) 0.041(2) 0.032(3) 0.005(2) -0.007(3) -0.003(4)
C6 0.032(4) 0.029(3) 0.029(3) 0.004(3) -0.007(3) -0.003(3)
C7 0.046(5) 0.051(4) 0.058(5) 0.019(4) -0.017(5) -0.001(4)
C8 0.046(5) 0.052(4) 0.057(4) 0.025(4) -0.021(4) 0.008(4)
C9 0.055(5) 0.035(4) 0.052(4) 0.020(3) -0.003(4) 0.003(4)
C10 0.055(5) 0.047(4) 0.059(5) 0.014(4) 0.007(4) -0.009(4)
C11 0.049(5) 0.048(4) 0.046(4) 0.011(4) 0.007(4) -0.007(4)
F1 0.063(5) 0.105(5) 0.110(6) 0.058(4) -0.025(4) 0.000(4)
F2 0.089(6) 0.088(5) 0.138(7) 0.053(5) -0.036(5) 0.016(5)
F3 0.147(7) 0.060(3) 0.069(4) 0.036(3) -0.010(4) -0.003(4)
F4 0.089(6) 0.104(5) 0.116(5) 0.057(5) 0.022(5) -0.026(5)
F5 0.056(5) 0.098(6) 0.105(7) 0.057(5) 0.011(5) -0.005(5)
C6B 0.044(9) 0.029(7) 0.041(8) 0.002(7) 0.006(8) -0.011(8)
C7B 0.053(7) 0.045(6) 0.050(6) 0.019(6) -0.006(6) 0.003(6)
C8B 0.062(7) 0.047(7) 0.059(7) 0.025(7) -0.001(7) -0.002(7)
C9B 0.047(8) 0.049(8) 0.053(8) 0.015(8) -0.005(8) 0.010(7)
C10B 0.054(8) 0.052(8) 0.051(8) 0.022(7) 0.016(8) 0.000(7)
C11B 0.053(9) 0.045(8) 0.052(9) 0.019(8) -0.006(9) 0.003(8)
O1B 0.063(5) 0.105(5) 0.110(6) 0.058(4) -0.025(4) 0.000(4)
F2B 0.090(12) 0.083(10) 0.082(10) 0.039(9) -0.012(10) -0.015(10)
F3B 0.099(11) 0.060(8) 0.051(8) 0.043(7) 0.005(8) 0.007(9)
F4B 0.094(13) 0.083(12) 0.068(10) 0.044(9) 0.040(9) 0.003(10)
F5B 0.055(11) 0.072(11) 0.086(12) 0.043(9) 0.004(10) 0.018(9)
N1 0.043(3) 0.019(2) 0.032(3) 0.000 0.001(3) 0.000
N2 0.029(3) 0.029(2) 0.037(3) 0.000 -0.008(4) 0.000

loop_
_atom_type_symbol
_atom_type_description
_atom_type_scat_dispersion_real
_atom_type_scat_dispersion_imag
_atom_type_scat_source
C C 0.0181 0.0091 'International Tables Vol C Tables 4.2.6.8 and 6.1.1.4'
H H 0.0000 0.0000 'International Tables Vol C Tables 4.2.6.8 and 6.1.1.4'
F F 0.0727 0.0534 'International Tables Vol C Tables 4.2.6.8 and 6.1.1.4'
N N 0.0311 0.0180 'International Tables Vol C Tables 4.2.6.8 and 6.1.1.4'
O O 0.0492 0.0322 'International Tables Vol C Tables 4.2.6.8 and 6.1.1.4'

loop_
_geom_angle_atom_site_label_1
_geom_angle_atom_site_label_2
_geom_angle_atom_site_label_3
_geom_angle
_geom_angle_site_symmetry_1
_geom_angle_site_symmetry_3
C1 C1 C2 107.6(3) 2_656 .
C1 C1 H1 126.2 2_656 .
C2 C1 H1 126.2 . .
N1 C2 C3 126.7(4) . .
N1 C2 C1 107.0(4) . .
C3 C2 C1 126.3(4) . .
C2 C3 C4 124.7(4) . .
C2 C3 C6 116.3(4) . .
C4 C3 C6 118.9(4) . .
C2 C3 C6B 117.6(10) . .
C4 C3 C6B 111.7(11) . .
N2 C4 C3 126.5(4) . .
N2 C4 C5 111.2(4) . .
C3 C4 C5 122.2(5) . .
N2 C4 C5B 111.2(4) . .
C3 C4 C5B 122.2(5) . .
O1 C5 O2 116.2(10) . 6
O1 C5 C5 116.2(10) . 6
O1 C5 C4 136.9(10) . .
O2 C5 C4 106.1(3) 6 .
C5 C5 C4 106.1(3) 6 .
C5B C5B C4 106.1(3) 6 .
C5B C5B H5B 127.0 6 .
C4 C5B H5B 127.0 . .
C7 C6 C11 120.0 . .
C7 C6 C3 120.0(5) . .
C11 C6 C3 120.0(5) . .
F1 C7 C6 123.0(4) . .
F1 C7 C8 117.0(4) . .
C6 C7 C8 120.0 . .
F2 C8 C9 121.7(5) . .
F2 C8 C7 118.3(5) . .
C9 C8 C7 120.0 . .
F3 C9 C8 118.7(6) . .
F3 C9 C10 121.2(6) . .
C8 C9 C10 120.0 . .
F4 C10 C9 118.8(5) . .
F4 C10 C11 121.2(5) . .
C9 C10 C11 120.0 . .
F5 C11 C10 119.5(5) . .
F5 C11 C6 120.5(5) . .
C10 C11 C6 120.0 . .
C7B C6B C11B 118.2(16) . .
C7B C6B C3 107.1(13) . .
C11B C6B C3 133.7(15) . .
O1B C7B C6B 122.8(19) . .
O1B C7B C8B 113.7(19) . .
C6B C7B C8B 121.9(16) . .
F2B C8B C9B 120.0(15) . .
F2B C8B C7B 119.0(16) . .
C9B C8B C7B 119.5(15) . .
F3B C9B C8B 120.9(16) . .
F3B C9B C10B 119.7(16) . .
C8B C9B C10B 119.3(14) . .
F4B C10B C11B 122.3(16) . .
F4B C10B C9B 118.0(16) . .
C11B C10B C9B 119.7(15) . .
F5B C11B C10B 121.9(19) . .
F5B C11B C6B 116.8(18) . .
C10B C11B C6B 120.4(16) . .
C7B O1B H1B 106.9 . .
C2 N1 C2 110.6(5) . 2_656
C2 N1 H1A 124.7 . .
C2 N1 H1A 124.7 2_656 .
C4 N2 C4 105.4(5) 6 .

loop_
_geom_bond_atom_site_label_1
_geom_bond_atom_site_label_2
_geom_bond_distance
_geom_bond_site_symmetry_2
C1 C1 1.367(11) 2_656
C1 C2 1.431(7) .
C1 H1 0.9500 .
C2 N1 1.360(6) .
C2 C3 1.388(7) .
C3 C4 1.408(7) .
C3 C6 1.497(6) .
C3 C6B 1.59(2) .
C4 N2 1.356(6) .
C4 C5 1.427(7) .
C4 C5B 1.427(7) .
O1 C5 1.18(2) .
C5 O2 1.368(11) 6
C5 C5 1.368(11) 6
C5B C5B 1.368(11) 6
C5B H5B 0.9500 .
C6 C7 1.3900 .
C6 C11 1.3900 .
C7 F1 1.336(9) .
C7 C8 1.3900 .
C8 F2 1.368(9) .
C8 C9 1.3900 .
C9 F3 1.363(7) .
C9 C10 1.3900 .
C10 F4 1.312(8) .
C10 C11 1.3900 .
C11 F5 1.305(10) .
C6B C7B 1.376(16) .
C6B C11B 1.397(17) .
C7B O1B 1.35(2) .
C7B C8B 1.390(16) .
C8B F2B 1.363(18) .
C8B C9B 1.379(16) .
C9B F3B 1.332(16) .
C9B C10B 1.419(16) .
C10B F4B 1.318(18) .
C10B C11B 1.392(16) .
C11B F5B 1.294(19) .
O1B H1B 0.8400 .
N1 C2 1.360(6) 2_656
N1 H1A 0.8800 .
N2 C4 1.356(6) 6

loop_
_geom_torsion_atom_site_label_1
_geom_torsion_atom_site_label_2
_geom_torsion_atom_site_label_3
_geom_torsion_atom_site_label_4
_geom_torsion
_geom_torsion_site_symmetry_1
_geom_torsion_site_symmetry_4
C1 C1 C2 N1 -3.1(14) 2_656 .
C1 C1 C2 C3 177.6(9) 2_656 .
N1 C2 C3 C4 -4.5(14) . .
C1 C2 C3 C4 174.7(8) . .
N1 C2 C3 C6 176.8(6) . .
C1 C2 C3 C6 -4.0(14) . .
N1 C2 C3 C6B -155.0(10) . .
C1 C2 C3 C6B 24.2(16) . .
C2 C3 C4 N2 5.1(14) . .
C6 C3 C4 N2 -176.2(7) . .
C6B C3 C4 N2 157.1(10) . .
C2 C3 C4 C5 -179.9(8) . .
C6B C3 C4 C5 -27.9(13) . .
C2 C3 C4 C5B -179.9(8) . .
C6 C3 C4 C5B -1.3(12) . .
N2 C4 C5 O1 -169(3) . .
C3 C4 C5 O1 15(4) . .
N2 C4 C5 O2 -0.3(7) . 6
C3 C4 C5 O2 -176.0(7) . 6
N2 C4 C5 C5 -0.3(7) . 6
C3 C4 C5 C5 -176.0(7) . 6
N2 C4 C5B C5B -0.3(7) . 6
C3 C4 C5B C5B -176.0(7) . 6
C2 C3 C6 C7 -92.7(8) . .
C4 C3 C6 C7 88.5(8) . .
C2 C3 C6 C11 89.1(8) . .
C4 C3 C6 C11 -89.7(8) . .
C11 C6 C7 F1 -178.8(8) . .
C3 C6 C7 F1 3.0(8) . .
C11 C6 C7 C8 0.0 . .
C3 C6 C7 C8 -178.2(5) . .
F1 C7 C8 F2 -1.7(8) . .
C6 C7 C8 F2 179.4(8) . .
F1 C7 C8 C9 178.9(7) . .
C6 C7 C8 C9 0.0 . .
F2 C8 C9 F3 -1.1(9) . .
C7 C8 C9 F3 178.3(7) . .
F2 C8 C9 C10 -179.4(8) . .
C7 C8 C9 C10 0.0 . .
F3 C9 C10 F4 2.4(9) . .
C8 C9 C10 F4 -179.3(8) . .
F3 C9 C10 C11 -178.3(7) . .
C8 C9 C10 C11 0.0 . .
F4 C10 C11 F5 0.0(10) . .
C9 C10 C11 F5 -179.3(8) . .
F4 C10 C11 C6 179.3(9) . .
C9 C10 C11 C6 0.0 . .
C7 C6 C11 F5 179.3(8) . .
C3 C6 C11 F5 -2.5(8) . .
C7 C6 C11 C10 0.0 . .
C3 C6 C11 C10 178.2(5) . .
C2 C3 C6B C7B -100(2) . .
C4 C3 C6B C7B 106(2) . .
C2 C3 C6B C11B 68(4) . .
C4 C3 C6B C11B -86(3) . .
C11B C6B C7B O1B 177(4) . .
C3 C6B C7B O1B -13(4) . .
C11B C6B C7B C8B 12(4) . .
C3 C6B C7B C8B -177(3) . .
O1B C7B C8B F2B 19(5) . .
C6B C7B C8B F2B -175(3) . .
O1B C7B C8B C9B -175(3) . .
C6B C7B C8B C9B -9(5) . .
F2B C8B C9B F3B -8(5) . .
C7B C8B C9B F3B -174(3) . .
F2B C8B C9B C10B 169(3) . .
C7B C8B C9B C10B 3(5) . .
F3B C9B C10B F4B -3(5) . .
C8B C9B C10B F4B -180(3) . .
F3B C9B C10B C11B 176(3) . .
C8B C9B C10B C11B -1(5) . .
F4B C10B C11B F5B -8(6) . .
C9B C10B C11B F5B 173(4) . .
F4B C10B C11B C6B -176(3) . .
C9B C10B C11B C6B 4(6) . .
C7B C6B C11B F5B -179(3) . .
C3 C6B C11B F5B 14(6) . .
C7B C6B C11B C10B -10(5) . .
C3 C6B C11B C10B -177(3) . .
C3 C2 N1 C2 -179.5(11) . 2_656
C1 C2 N1 C2 1.1(5) . 2_656
C3 C4 N2 C4 175.9(5) . 6
C5 C4 N2 C4 0.5(11) . 6
C5B C4 N2 C4 0.5(11) . 6
